data_4307483
loop_
_publ_author_name
'Gregor Reeske'
'Alan H. Cowley'

_publ_contact_author_address
;
   Department of Chemistry and Biochemistry
   University of Texas-Austin
   1 University Station, A5300
   Austin, TX 78701
   USA 
;
_publ_contact_author_email cowley@mail.utexas.edu
_publ_contact_author_fax 512-471-6822
_publ_contact_author_name
;
Alan H. Cowley
;
_publ_contact_author_phone 512-471-7710
_publ_section_title
;
One-Step Redox Route to N-Heterocyclic Phosphenium Ions
;
_journal_name_full 'Inorganic Chemistry'
_journal_page_first 1426
_journal_page_last 1430
_journal_paper_doi 10.1021/ic061956z
_journal_volume 46
_journal_year 2007
_chemical_formula_moiety 'C14 H24 N2 P, I3 '
_chemical_formula_sum 'C14 H24 I3 N2 P'
_chemical_formula_weight 632.02
_space_group_IT_number 2
_symmetry_cell_setting triclinic
_symmetry_space_group_name_Hall '-P 1'
_symmetry_space_group_name_H-M 'P -1'
_atom_sites_solution_hydrogens geom
_atom_sites_solution_primary direct
_atom_sites_solution_secondary difmap
_cell_angle_alpha 82.750(5)
_cell_angle_beta 68.210(5)
_cell_angle_gamma 70.130(5)
_cell_formula_units_Z 8
_cell_length_a 13.817(5)
_cell_length_b 17.943(5)
_cell_length_c 18.382(5)
_cell_measurement_temperature 153(2)
_cell_volume 3980(2)
_computing_cell_refinement 'Collect software, Nonius B.V. 1998'
_computing_data_collection 'Collect software, Nonius B.V. 1998'
_computing_data_reduction
;
DENZO and Scalepack (Otwinoski and Minor, 1997)
;
_computing_molecular_graphics 'XP SHELXTL/PC, Siemens Analytical'
_computing_structure_refinement 'XL SHELXTL/PC, Siemens Analytical'
_computing_structure_solution
;
SIR97 - Altomare A., Burla M.C., Camalli M., Cascarano G.L., Giacovazzo C., 
Guagliardi A., Moliterni A.G.G., Polidori G.,Spagna R.
;
_diffrn_ambient_temperature 153(2)
_diffrn_measured_fraction_theta_full 0.987
_diffrn_measured_fraction_theta_max 0.987
_diffrn_measurement_device_type 'Nonius Kappa CCD'
_diffrn_measurement_method \f-scan
_diffrn_radiation_monochromator graphite
_diffrn_radiation_source 'fine-focus sealed tube'
_diffrn_radiation_type MoK\a
_diffrn_radiation_wavelength 0.71069
_diffrn_reflns_av_R_equivalents 0.0433
_diffrn_reflns_av_sigmaI/netI 0.0979
_diffrn_reflns_limit_h_max 17
_diffrn_reflns_limit_h_min -17
_diffrn_reflns_limit_k_max 21
_diffrn_reflns_limit_k_min -23
_diffrn_reflns_limit_l_max 23
_diffrn_reflns_limit_l_min -23
_diffrn_reflns_number 28143
_diffrn_reflns_theta_full 27.50
_diffrn_reflns_theta_max 27.50
_diffrn_reflns_theta_min 2.95
_exptl_absorpt_coefficient_mu 4.787
_exptl_absorpt_correction_T_max 0.488
_exptl_absorpt_correction_T_min 0.427
_exptl_absorpt_correction_type multi-scan
_exptl_absorpt_process_details 'DENZO and Scalepack (Otwinoski and Minor, 1997)'
_exptl_crystal_colour red
_exptl_crystal_density_diffrn 2.110
_exptl_crystal_density_method 'not measured'
_exptl_crystal_description block
_exptl_crystal_F_000 2368
_exptl_crystal_size_max 0.18
_exptl_crystal_size_mid 0.15
_exptl_crystal_size_min 0.15
_refine_diff_density_max 1.817
_refine_diff_density_min -1.541
_refine_diff_density_rms 0.248
_refine_ls_extinction_method none
_refine_ls_goodness_of_fit_ref 1.103
_refine_ls_hydrogen_treatment constr
_refine_ls_matrix_type full
_refine_ls_number_parameters 721
_refine_ls_number_reflns 18017
_refine_ls_number_restraints 0
_refine_ls_restrained_S_all 1.103
_refine_ls_R_factor_all 0.1169
_refine_ls_R_factor_gt 0.0641
_refine_ls_shift/su_max 0.001
_refine_ls_shift/su_mean 0.000
_refine_ls_structure_factor_coef Fsqd
_refine_ls_weighting_details 'calc w=1/[\s^2^(Fo^2^)+(0.0247P)^2^+75.2879P] where P=(Fo^2^+2Fc^2^)/3'
_refine_ls_weighting_scheme calc
_refine_ls_wR_factor_gt 0.1462
_refine_ls_wR_factor_ref 0.1651
_reflns_number_gt 11124
_reflns_number_total 18017
_reflns_threshold_expression >2sigma(I)
_cod_data_source_file ic061956zsi20061012_022752.cif
_cod_data_source_block try1
_cod_original_sg_symbol_Hall -p1
_cod_database_code 4307483

loop_
_symmetry_equiv_pos_as_xyz
'x, y, z'
'-x, -y, -z'

loop_
_atom_site_label
_atom_site_type_symbol
_atom_site_fract_x
_atom_site_fract_y
_atom_site_fract_z
_atom_site_U_iso_or_equiv
_atom_site_adp_type
_atom_site_occupancy
_atom_site_symmetry_multiplicity
_atom_site_calc_flag
_atom_site_refinement_flags
_atom_site_disorder_assembly
_atom_site_disorder_group
C1 C 0.0487(11) 0.4731(8) -0.6369(7) 0.035(3) Uani 1 1 d . . .
H1 H 0.0465 0.5268 -0.6469 0.042 Uiso 1 1 calc R . .
C2 C 0.0925(10) 0.4265(7) -0.5863(7) 0.033(3) Uani 1 1 d . . .
H2 H 0.1257 0.4426 -0.5568 0.039 Uiso 1 1 calc R . .
C3 C -0.0430(9) 0.4720(7) -0.7326(6) 0.025(2) Uani 1 1 d . . .
H3 H -0.0965 0.5250 -0.7121 0.030 Uiso 1 1 calc R . .
C4 C -0.1058(10) 0.4241(7) -0.7458(7) 0.029(3) Uani 1 1 d . . .
H4A H -0.1648 0.4200 -0.6959 0.035 Uiso 1 1 calc R . .
H4B H -0.0555 0.3698 -0.7623 0.035 Uiso 1 1 calc R . .
C5 C -0.1563(10) 0.4607(8) -0.8077(8) 0.040(3) Uani 1 1 d . . .
H5A H -0.2151 0.5113 -0.7879 0.048 Uiso 1 1 calc R . .
H5B H -0.1899 0.4246 -0.8186 0.048 Uiso 1 1 calc R . .
C6 C -0.0678(10) 0.4762(7) -0.8849(7) 0.034(3) Uani 1 1 d . . .
H6A H -0.0147 0.4249 -0.9085 0.041 Uiso 1 1 calc R . .
H6B H -0.1039 0.5043 -0.9226 0.041 Uiso 1 1 calc R . .
C7 C -0.0073(11) 0.5250(7) -0.8702(7) 0.034(3) Uani 1 1 d . . .
H7A H -0.0591 0.5783 -0.8517 0.041 Uiso 1 1 calc R . .
H7B H 0.0506 0.5314 -0.9198 0.041 Uiso 1 1 calc R . .
C8 C 0.0458(11) 0.4857(8) -0.8085(7) 0.037(3) Uani 1 1 d . . .
H8A H 0.1028 0.4345 -0.8288 0.044 Uiso 1 1 calc R . .
H8B H 0.0815 0.5204 -0.7978 0.044 Uiso 1 1 calc R . .
C9 C 0.1279(9) 0.2889(7) -0.5337(6) 0.025(2) Uani 1 1 d . . .
H9 H 0.1051 0.3108 -0.4803 0.030 Uiso 1 1 calc R . .
C10 C 0.0845(9) 0.2190(7) -0.5260(7) 0.031(3) Uani 1 1 d . . .
H10A H 0.0033 0.2375 -0.5021 0.037 Uiso 1 1 calc R . .
H10B H 0.1050 0.1976 -0.5787 0.037 Uiso 1 1 calc R . .
C11 C 0.1322(10) 0.1541(8) -0.4756(7) 0.036(3) Uani 1 1 d . . .
H11A H 0.1040 0.1093 -0.4713 0.043 Uiso 1 1 calc R . .
H11B H 0.1089 0.1748 -0.4222 0.043 Uiso 1 1 calc R . .
C12 C 0.2572(10) 0.1253(8) -0.5114(8) 0.038(3) Uani 1 1 d . . .
H12A H 0.2804 0.1012 -0.5631 0.045 Uiso 1 1 calc R . .
H12B H 0.2873 0.0842 -0.4772 0.045 Uiso 1 1 calc R . .
C13 C 0.3035(11) 0.1939(8) -0.5210(8) 0.037(3) Uani 1 1 d . . .
H13A H 0.2871 0.2144 -0.4688 0.044 Uiso 1 1 calc R . .
H13B H 0.3843 0.1744 -0.5472 0.044 Uiso 1 1 calc R . .
C14 C 0.2534(9) 0.2607(7) -0.5694(7) 0.029(3) Uani 1 1 d . . .
H14A H 0.2768 0.2417 -0.6235 0.035 Uiso 1 1 calc R . .
H14B H 0.2808 0.3056 -0.5721 0.035 Uiso 1 1 calc R . .
C15 C -0.0016(10) 0.0702(7) -0.0919(7) 0.033(3) Uani 1 1 d . . .
H15 H -0.0659 0.0557 -0.0650 0.039 Uiso 1 1 calc R . .
C16 C 0.0925(10) 0.0213(7) -0.1398(8) 0.032(3) Uani 1 1 d . . .
H16 H 0.1031 -0.0320 -0.1501 0.039 Uiso 1 1 calc R . .
C17 C -0.0892(9) 0.2094(7) -0.0424(7) 0.029(3) Uani 1 1 d . . .
H17 H -0.1260 0.1890 0.0101 0.035 Uiso 1 1 calc R . .
C18 C -0.1723(10) 0.2389(7) -0.0844(7) 0.031(3) Uani 1 1 d . . .
H18A H -0.1960 0.1946 -0.0906 0.037 Uiso 1 1 calc R . .
H18B H -0.1373 0.2584 -0.1373 0.037 Uiso 1 1 calc R . .
C19 C -0.2728(11) 0.3061(8) -0.0376(9) 0.042(3) Uani 1 1 d . . .
H19A H -0.3248 0.3261 -0.0662 0.051 Uiso 1 1 calc R . .
H19B H -0.3110 0.2859 0.0139 0.051 Uiso 1 1 calc R . .
C20 C -0.2356(11) 0.3725(8) -0.0260(8) 0.043(3) Uani 1 1 d . . .
H20A H -0.3004 0.4157 0.0044 0.051 Uiso 1 1 calc R . .
H20B H -0.2008 0.3942 -0.0777 0.051 Uiso 1 1 calc R . .
C21 C -0.1532(11) 0.3442(8) 0.0175(7) 0.037(3) Uani 1 1 d . . .
H21A H -0.1885 0.3251 0.0705 0.044 Uiso 1 1 calc R . .
H21B H -0.1297 0.3887 0.0234 0.044 Uiso 1 1 calc R . .
C22 C -0.0520(10) 0.2764(7) -0.0296(7) 0.029(3) Uani 1 1 d . . .
H22A H -0.0131 0.2967 -0.0808 0.035 Uiso 1 1 calc R . .
H22B H -0.0005 0.2559 -0.0006 0.035 Uiso 1 1 calc R . .
C23 C 0.2791(9) 0.0188(7) -0.2285(7) 0.030(3) Uani 1 1 d . . .
H23 H 0.3112 -0.0342 -0.2073 0.035 Uiso 1 1 calc R . .
C24 C 0.2664(10) 0.0067(8) -0.3056(7) 0.035(3) Uani 1 1 d . . .
H24A H 0.2292 0.0585 -0.3248 0.041 Uiso 1 1 calc R . .
H24B H 0.2199 -0.0276 -0.2959 0.041 Uiso 1 1 calc R . .
C25 C 0.3796(10) -0.0317(8) -0.3687(7) 0.036(3) Uani 1 1 d . . .
H25A H 0.4142 -0.0855 -0.3517 0.043 Uiso 1 1 calc R . .
H25B H 0.3699 -0.0366 -0.4184 0.043 Uiso 1 1 calc R . .
C26 C 0.4539(11) 0.0187(8) -0.3818(7) 0.037(3) Uani 1 1 d . . .
H26A H 0.5272 -0.0078 -0.4205 0.044 Uiso 1 1 calc R . .
H26B H 0.4225 0.0706 -0.4038 0.044 Uiso 1 1 calc R . .
C27 C 0.4667(10) 0.0317(8) -0.3074(7) 0.036(3) Uani 1 1 d . . .
H27A H 0.5110 0.0677 -0.3177 0.043 Uiso 1 1 calc R . .
H27B H 0.5068 -0.0196 -0.2890 0.043 Uiso 1 1 calc R . .
C28 C 0.3551(9) 0.0674(7) -0.2430(7) 0.029(3) Uani 1 1 d . . .
H28A H 0.3670 0.0709 -0.1938 0.035 Uiso 1 1 calc R . .
H28B H 0.3197 0.1218 -0.2583 0.035 Uiso 1 1 calc R . .
C29 C 0.4132(11) -0.0248(7) 0.1384(7) 0.035(3) Uani 1 1 d . . .
H29 H 0.4012 0.0286 0.1494 0.042 Uiso 1 1 calc R . .
C30 C 0.5062(10) -0.0727(7) 0.0858(7) 0.032(3) Uani 1 1 d . . .
H30 H 0.5682 -0.0568 0.0548 0.038 Uiso 1 1 calc R . .
C31 C 0.2287(9) -0.0261(7) 0.2359(6) 0.026(2) Uani 1 1 d . . .
H31 H 0.1976 0.0284 0.2172 0.031 Uiso 1 1 calc R . .
C32 C 0.1492(10) -0.0710(7) 0.2458(7) 0.033(3) Uani 1 1 d . . .
H32A H 0.1409 -0.0732 0.1949 0.040 Uiso 1 1 calc R . .
H32B H 0.1788 -0.1260 0.2626 0.040 Uiso 1 1 calc R . .
C33 C 0.0379(10) -0.0307(9) 0.3061(8) 0.043(3) Uani 1 1 d . . .
H33A H -0.0111 -0.0629 0.3152 0.052 Uiso 1 1 calc R . .
H33B H 0.0040 0.0218 0.2863 0.052 Uiso 1 1 calc R . .
C34 C 0.0502(11) -0.0203(8) 0.3840(8) 0.041(3) Uani 1 1 d . . .
H34A H -0.0221 0.0095 0.4216 0.050 Uiso 1 1 calc R . .
H34B H 0.0762 -0.0729 0.4069 0.050 Uiso 1 1 calc R . .
C35 C 0.1313(11) 0.0240(8) 0.3704(7) 0.037(3) Uani 1 1 d . . .
H35A H 0.1389 0.0293 0.4209 0.045 Uiso 1 1 calc R . .
H35B H 0.1023 0.0780 0.3511 0.045 Uiso 1 1 calc R . .
C36 C 0.2437(10) -0.0177(7) 0.3117(7) 0.033(3) Uani 1 1 d . . .
H36A H 0.2938 0.0137 0.3028 0.040 Uiso 1 1 calc R . .
H36B H 0.2760 -0.0706 0.3317 0.040 Uiso 1 1 calc R . .
C37 C 0.5944(10) -0.2108(7) 0.0308(7) 0.031(3) Uani 1 1 d . . .
H37 H 0.6229 -0.1879 -0.0223 0.037 Uiso 1 1 calc R . .
C38 C 0.5569(10) -0.2780(8) 0.0229(8) 0.035(3) Uani 1 1 d . . .
H38A H 0.5012 -0.2586 -0.0026 0.042 Uiso 1 1 calc R . .
H38B H 0.5224 -0.2981 0.0756 0.042 Uiso 1 1 calc R . .
C39 C 0.6537(10) -0.3448(7) -0.0254(7) 0.035(3) Uani 1 1 d . . .
H39A H 0.6279 -0.3892 -0.0283 0.042 Uiso 1 1 calc R . .
H39B H 0.6839 -0.3258 -0.0794 0.042 Uiso 1 1 calc R . .
C40 C 0.7430(12) -0.3742(8) 0.0095(9) 0.044(3) Uani 1 1 d . . .
H40A H 0.8060 -0.4159 -0.0245 0.053 Uiso 1 1 calc R . .
H40B H 0.7149 -0.3978 0.0616 0.053 Uiso 1 1 calc R . .
C41 C 0.7813(11) -0.3067(8) 0.0180(8) 0.043(3) Uani 1 1 d . . .
H41A H 0.8175 -0.2874 -0.0347 0.052 Uiso 1 1 calc R . .
H41B H 0.8361 -0.3265 0.0443 0.052 Uiso 1 1 calc R . .
C42 C 0.6854(10) -0.2384(8) 0.0652(7) 0.035(3) Uani 1 1 d . . .
H42A H 0.6558 -0.2557 0.1200 0.042 Uiso 1 1 calc R . .
H42B H 0.7118 -0.1937 0.0656 0.042 Uiso 1 1 calc R . .
C43 C 0.4053(11) -0.4277(7) -0.4123(7) 0.034(3) Uani 1 1 d . . .
H43 H 0.3700 -0.4418 -0.4416 0.040 Uiso 1 1 calc R . .
C44 C 0.4469(10) -0.4776(7) -0.3609(7) 0.034(3) Uani 1 1 d . . .
H44 H 0.4441 -0.5301 -0.3492 0.041 Uiso 1 1 calc R . .
C45 C 0.3723(11) -0.2899(7) -0.4637(8) 0.035(3) Uani 1 1 d . . .
H45 H 0.3863 -0.3114 -0.5156 0.042 Uiso 1 1 calc R . .
C46 C 0.2480(10) -0.2594(8) -0.4201(8) 0.039(3) Uani 1 1 d . . .
H46A H 0.2326 -0.2413 -0.3670 0.046 Uiso 1 1 calc R . .
H46B H 0.2165 -0.3027 -0.4144 0.046 Uiso 1 1 calc R . .
C47 C 0.1939(12) -0.1896(8) -0.4661(10) 0.048(4) Uani 1 1 d . . .
H47A H 0.2031 -0.2091 -0.5171 0.058 Uiso 1 1 calc R . .
H47B H 0.1141 -0.1682 -0.4361 0.058 Uiso 1 1 calc R . .
C48 C 0.2459(12) -0.1236(9) -0.4800(9) 0.048(4) Uani 1 1 d . . .
H48A H 0.2126 -0.0809 -0.5115 0.058 Uiso 1 1 calc R . .
H48B H 0.2305 -0.1007 -0.4291 0.058 Uiso 1 1 calc R . .
C49 C 0.3700(12) -0.1555(7) -0.5228(8) 0.039(3) Uani 1 1 d . . .
H49A H 0.4018 -0.1122 -0.5290 0.046 Uiso 1 1 calc R . .
H49B H 0.3850 -0.1736 -0.5757 0.046 Uiso 1 1 calc R . .
C50 C 0.4264(11) -0.2253(7) -0.4779(8) 0.036(3) Uani 1 1 d . . .
H50A H 0.5057 -0.2471 -0.5089 0.043 Uiso 1 1 calc R . .
H50B H 0.4189 -0.2064 -0.4272 0.043 Uiso 1 1 calc R . .
C51 C 0.5391(9) -0.4807(7) -0.2669(7) 0.028(3) Uani 1 1 d . . .
H51 H 0.5867 -0.5359 -0.2849 0.034 Uiso 1 1 calc R . .
C52 C 0.4488(9) -0.4854(8) -0.1921(7) 0.029(3) Uani 1 1 d . . .
H52A H 0.4051 -0.5150 -0.2006 0.035 Uiso 1 1 calc R . .
H52B H 0.3994 -0.4314 -0.1740 0.035 Uiso 1 1 calc R . .
C53 C 0.4972(12) -0.5273(8) -0.1297(8) 0.042(3) Uani 1 1 d . . .
H53A H 0.4369 -0.5298 -0.0800 0.050 Uiso 1 1 calc R . .
H53B H 0.5436 -0.5822 -0.1468 0.050 Uiso 1 1 calc R . .
C54 C 0.5662(11) -0.4832(8) -0.1164(8) 0.043(3) Uani 1 1 d . . .
H54A H 0.5186 -0.4296 -0.0956 0.051 Uiso 1 1 calc R . .
H54B H 0.5990 -0.5120 -0.0773 0.051 Uiso 1 1 calc R . .
C55 C 0.6552(10) -0.4765(9) -0.1915(8) 0.041(3) Uani 1 1 d . . .
H55A H 0.7075 -0.5300 -0.2088 0.049 Uiso 1 1 calc R . .
H55B H 0.6959 -0.4447 -0.1826 0.049 Uiso 1 1 calc R . .
C56 C 0.6092(10) -0.4375(7) -0.2562(7) 0.031(3) Uani 1 1 d . . .
H56A H 0.5647 -0.3816 -0.2423 0.037 Uiso 1 1 calc R . .
H56B H 0.6708 -0.4382 -0.3061 0.037 Uiso 1 1 calc R . .
N1 N 0.0070(8) 0.4342(5) -0.6727(6) 0.026(2) Uani 1 1 d . . .
N2 N 0.0826(7) 0.3527(5) -0.5835(6) 0.026(2) Uani 1 1 d . . .
N3 N 0.0054(7) 0.1434(5) -0.0863(5) 0.025(2) Uani 1 1 d . . .
N4 N 0.1719(8) 0.0581(5) -0.1720(6) 0.027(2) Uani 1 1 d . . .
N5 N 0.3402(8) -0.0655(6) 0.1728(6) 0.028(2) Uani 1 1 d . . .
N6 N 0.4991(8) -0.1464(5) 0.0831(5) 0.025(2) Uani 1 1 d . . .
N7 N 0.4198(8) -0.3555(6) -0.4172(6) 0.027(2) Uani 1 1 d . . .
N8 N 0.4931(8) -0.4405(6) -0.3286(6) 0.028(2) Uani 1 1 d . . .
P1 P 0.0211(3) 0.34048(18) -0.64247(18) 0.0273(7) Uani 1 1 d . . .
P2 P 0.1284(2) 0.15121(18) -0.14021(19) 0.0274(7) Uani 1 1 d . . .
P3 P 0.3800(3) -0.15776(19) 0.14265(19) 0.0302(7) Uani 1 1 d . . .
P4 P 0.4886(3) -0.34930(19) -0.36188(19) 0.0289(7) Uani 1 1 d . . .
I1 I -0.26717(7) 0.55351(5) -0.53686(5) 0.03333(19) Uani 1 1 d . . .
I2 I -0.21521(6) 0.41622(5) -0.43565(5) 0.03202(19) Uani 1 1 d . . .
I3 I -0.17367(8) 0.29239(6) -0.32228(6) 0.0479(2) Uani 1 1 d . . .
I4 I 0.09523(8) 0.29467(5) -0.29314(5) 0.0397(2) Uani 1 1 d . . .
I5 I 0.30399(7) 0.29781(5) -0.28911(5) 0.0351(2) Uani 1 1 d . . .
I6 I 0.51481(7) 0.29770(5) -0.28470(5) 0.0396(2) Uani 1 1 d . . .
I7 I -0.01498(8) 0.20278(6) 0.18130(6) 0.0476(2) Uani 1 1 d . . .
I8 I 0.14751(7) 0.08131(5) 0.06879(5) 0.03179(19) Uani 1 1 d . . .
I9 I 0.30512(7) -0.05565(5) -0.03158(5) 0.0341(2) Uani 1 1 d . . .
I10 I 0.31223(7) -0.21270(5) -0.20062(5) 0.0402(2) Uani 1 1 d . . .
I11 I 0.52333(7) -0.20580(5) -0.20677(5) 0.0345(2) Uani 1 1 d . . .
I12 I 0.73850(7) -0.20001(5) -0.21526(5) 0.0387(2) Uani 1 1 d . . .

loop_
_atom_site_aniso_label
_atom_site_aniso_U_11
_atom_site_aniso_U_22
_atom_site_aniso_U_33
_atom_site_aniso_U_23
_atom_site_aniso_U_13
_atom_site_aniso_U_12
C1 0.043(7) 0.029(7) 0.039(7) -0.004(6) -0.017(6) -0.016(6)
C2 0.037(7) 0.033(7) 0.036(7) -0.003(6) -0.010(6) -0.022(6)
C3 0.019(6) 0.025(6) 0.023(6) -0.005(5) -0.004(5) 0.001(5)
C4 0.041(7) 0.022(6) 0.029(6) -0.008(5) -0.014(6) -0.009(5)
C5 0.032(7) 0.038(8) 0.059(9) -0.005(7) -0.028(7) -0.008(6)
C6 0.038(7) 0.033(7) 0.030(7) -0.008(5) -0.018(6) 0.000(6)
C7 0.040(7) 0.032(7) 0.027(7) 0.005(5) -0.013(6) -0.009(6)
C8 0.041(7) 0.039(8) 0.033(7) -0.004(6) -0.017(6) -0.009(6)
C9 0.025(6) 0.031(6) 0.013(5) -0.003(5) -0.005(5) -0.003(5)
C10 0.021(6) 0.036(7) 0.037(7) 0.005(6) -0.011(5) -0.012(5)
C11 0.038(7) 0.035(7) 0.029(7) 0.001(6) -0.008(6) -0.010(6)
C12 0.036(7) 0.032(7) 0.040(8) 0.005(6) -0.016(6) -0.004(6)
C13 0.036(7) 0.046(8) 0.035(7) -0.001(6) -0.020(6) -0.013(6)
C14 0.029(6) 0.034(7) 0.027(6) 0.000(5) -0.012(5) -0.010(5)
C15 0.035(7) 0.031(7) 0.037(7) -0.003(6) -0.010(6) -0.019(6)
C16 0.033(7) 0.023(6) 0.044(8) 0.002(6) -0.011(6) -0.017(6)
C17 0.026(6) 0.022(6) 0.039(7) -0.009(5) -0.011(6) -0.006(5)
C18 0.031(6) 0.032(7) 0.032(7) 0.002(5) -0.012(6) -0.014(6)
C19 0.031(7) 0.046(8) 0.050(9) -0.001(7) -0.020(7) -0.005(6)
C20 0.031(7) 0.040(8) 0.043(8) -0.009(6) -0.006(6) 0.002(6)
C21 0.044(8) 0.038(7) 0.031(7) -0.001(6) -0.014(6) -0.016(6)
C22 0.030(6) 0.036(7) 0.021(6) 0.002(5) -0.006(5) -0.014(6)
C23 0.028(6) 0.030(7) 0.029(6) 0.007(5) -0.011(5) -0.008(5)
C24 0.031(7) 0.044(8) 0.030(7) 0.004(6) -0.012(6) -0.014(6)
C25 0.038(7) 0.039(8) 0.027(7) 0.001(6) -0.007(6) -0.012(6)
C26 0.039(7) 0.031(7) 0.029(7) -0.001(6) 0.001(6) -0.012(6)
C27 0.023(6) 0.042(8) 0.039(7) 0.010(6) -0.007(6) -0.014(6)
C28 0.020(6) 0.032(7) 0.034(7) -0.007(5) -0.007(5) -0.008(5)
C29 0.049(8) 0.028(7) 0.036(7) 0.008(6) -0.012(6) -0.028(6)
C30 0.040(7) 0.030(7) 0.033(7) 0.002(6) -0.011(6) -0.022(6)
C31 0.030(6) 0.023(6) 0.022(6) 0.005(5) -0.009(5) -0.007(5)
C32 0.042(7) 0.036(7) 0.032(7) 0.015(6) -0.017(6) -0.026(6)
C33 0.027(7) 0.048(9) 0.046(9) -0.005(7) -0.007(6) -0.006(6)
C34 0.034(7) 0.045(8) 0.040(8) 0.007(6) -0.012(6) -0.010(6)
C35 0.049(8) 0.036(7) 0.024(6) 0.003(6) -0.013(6) -0.011(6)
C36 0.036(7) 0.031(7) 0.036(7) -0.004(6) -0.015(6) -0.010(6)
C37 0.029(6) 0.041(7) 0.022(6) 0.002(5) -0.003(5) -0.016(6)
C38 0.037(7) 0.043(8) 0.038(7) 0.000(6) -0.019(6) -0.021(6)
C39 0.042(7) 0.034(7) 0.028(7) 0.000(6) -0.008(6) -0.017(6)
C40 0.051(9) 0.036(8) 0.048(9) 0.005(7) -0.020(7) -0.015(7)
C41 0.032(7) 0.052(9) 0.042(8) -0.003(7) -0.010(6) -0.010(6)
C42 0.030(7) 0.051(8) 0.024(6) -0.004(6) -0.010(6) -0.011(6)
C43 0.050(8) 0.024(6) 0.038(7) 0.005(5) -0.026(7) -0.016(6)
C44 0.040(7) 0.028(7) 0.039(7) -0.001(6) -0.016(6) -0.014(6)
C45 0.044(8) 0.028(7) 0.035(7) -0.004(6) -0.012(6) -0.013(6)
C46 0.036(7) 0.037(7) 0.049(8) 0.002(6) -0.019(7) -0.013(6)
C47 0.044(8) 0.048(9) 0.068(10) 0.006(8) -0.036(8) -0.017(7)
C48 0.045(8) 0.056(10) 0.043(8) 0.000(7) -0.016(7) -0.015(7)
C49 0.062(9) 0.025(7) 0.034(7) 0.005(6) -0.019(7) -0.020(6)
C50 0.039(7) 0.033(7) 0.034(7) -0.001(6) -0.007(6) -0.014(6)
C51 0.028(6) 0.029(6) 0.029(6) 0.000(5) -0.013(5) -0.007(5)
C52 0.026(6) 0.039(7) 0.023(6) -0.001(5) -0.007(5) -0.012(5)
C53 0.054(9) 0.038(8) 0.037(8) 0.004(6) -0.020(7) -0.017(7)
C54 0.047(8) 0.043(8) 0.039(8) 0.000(6) -0.025(7) -0.005(7)
C55 0.032(7) 0.050(9) 0.045(8) -0.011(7) -0.016(6) -0.011(6)
C56 0.032(7) 0.024(6) 0.037(7) -0.004(5) -0.009(6) -0.010(5)
N1 0.027(5) 0.020(5) 0.028(5) -0.004(4) -0.008(4) -0.004(4)
N2 0.021(5) 0.023(5) 0.029(5) -0.003(4) -0.007(4) -0.002(4)
N3 0.023(5) 0.025(5) 0.028(5) 0.005(4) -0.011(4) -0.007(4)
N4 0.028(5) 0.019(5) 0.035(6) 0.001(4) -0.010(5) -0.010(4)
N5 0.029(5) 0.025(5) 0.028(5) 0.004(4) -0.009(4) -0.008(4)
N6 0.027(5) 0.026(5) 0.027(5) 0.000(4) -0.009(4) -0.014(4)
N7 0.031(5) 0.033(6) 0.026(5) 0.001(4) -0.015(5) -0.013(5)
N8 0.036(6) 0.026(5) 0.027(5) -0.003(4) -0.011(5) -0.014(5)
P1 0.0303(16) 0.0278(16) 0.0287(16) -0.0031(13) -0.0125(14) -0.0122(13)
P2 0.0267(16) 0.0248(16) 0.0328(17) 0.0015(13) -0.0109(14) -0.0107(13)
P3 0.0326(17) 0.0300(17) 0.0331(18) 0.0044(14) -0.0126(15) -0.0164(14)
P4 0.0339(17) 0.0281(17) 0.0300(17) 0.0001(13) -0.0139(14) -0.0133(14)
I1 0.0380(5) 0.0344(4) 0.0301(4) -0.0002(3) -0.0104(4) -0.0162(4)
I2 0.0307(4) 0.0309(4) 0.0331(4) -0.0046(3) -0.0060(4) -0.0124(3)
I3 0.0443(5) 0.0417(5) 0.0528(6) 0.0115(4) -0.0171(5) -0.0117(4)
I4 0.0543(5) 0.0368(5) 0.0356(5) 0.0045(4) -0.0218(4) -0.0186(4)
I5 0.0518(5) 0.0254(4) 0.0311(4) 0.0044(3) -0.0185(4) -0.0128(4)
I6 0.0474(5) 0.0372(5) 0.0365(5) 0.0044(4) -0.0159(4) -0.0166(4)
I7 0.0439(5) 0.0408(5) 0.0541(6) -0.0097(4) -0.0158(5) -0.0070(4)
I8 0.0416(5) 0.0316(4) 0.0318(4) 0.0075(3) -0.0197(4) -0.0184(4)
I9 0.0396(5) 0.0365(5) 0.0304(4) 0.0028(4) -0.0131(4) -0.0176(4)
I10 0.0384(5) 0.0341(5) 0.0421(5) -0.0036(4) -0.0046(4) -0.0135(4)
I11 0.0394(5) 0.0258(4) 0.0317(4) -0.0026(3) -0.0056(4) -0.0089(4)
I12 0.0434(5) 0.0373(5) 0.0339(5) -0.0026(4) -0.0087(4) -0.0154(4)

loop_
_atom_type_symbol
_atom_type_description
_atom_type_scat_dispersion_real
_atom_type_scat_dispersion_imag
_atom_type_scat_source
C C 0.0033 0.0016 'International Tables Vol C Tables 4.2.6.8 and 6.1.1.4'
H H 0.0000 0.0000 'International Tables Vol C Tables 4.2.6.8 and 6.1.1.4'
N N 0.0061 0.0033 'International Tables Vol C Tables 4.2.6.8 and 6.1.1.4'
P P 0.1023 0.0942 'International Tables Vol C Tables 4.2.6.8 and 6.1.1.4'
I I -0.4742 1.8119 'International Tables Vol C Tables 4.2.6.8 and 6.1.1.4'

loop_
_geom_angle_atom_site_label_1
_geom_angle_atom_site_label_2
_geom_angle_atom_site_label_3
_geom_angle
_geom_angle_site_symmetry_1
_geom_angle_site_symmetry_3
_geom_angle_publ_flag
C2 C1 N1 112.7(11) . . ?
C2 C1 H1 123.7 . . ?
N1 C1 H1 123.7 . . ?
C1 C2 N2 110.4(10) . . ?
C1 C2 H2 124.8 . . ?
N2 C2 H2 124.8 . . ?
N1 C3 C4 110.9(9) . . ?
N1 C3 C8 110.1(9) . . ?
C4 C3 C8 112.6(10) . . ?
N1 C3 H3 107.7 . . ?
C4 C3 H3 107.7 . . ?
C8 C3 H3 107.7 . . ?
C3 C4 C5 112.1(10) . . ?
C3 C4 H4A 109.2 . . ?
C5 C4 H4A 109.2 . . ?
C3 C4 H4B 109.2 . . ?
C5 C4 H4B 109.2 . . ?
H4A C4 H4B 107.9 . . ?
C4 C5 C6 110.9(10) . . ?
C4 C5 H5A 109.5 . . ?
C6 C5 H5A 109.5 . . ?
C4 C5 H5B 109.5 . . ?
C6 C5 H5B 109.5 . . ?
H5A C5 H5B 108.0 . . ?
C7 C6 C5 111.5(10) . . ?
C7 C6 H6A 109.3 . . ?
C5 C6 H6A 109.3 . . ?
C7 C6 H6B 109.3 . . ?
C5 C6 H6B 109.3 . . ?
H6A C6 H6B 108.0 . . ?
C6 C7 C8 111.4(10) . . ?
C6 C7 H7A 109.3 . . ?
C8 C7 H7A 109.3 . . ?
C6 C7 H7B 109.3 . . ?
C8 C7 H7B 109.3 . . ?
H7A C7 H7B 108.0 . . ?
C3 C8 C7 109.5(10) . . ?
C3 C8 H8A 109.8 . . ?
C7 C8 H8A 109.8 . . ?
C3 C8 H8B 109.8 . . ?
C7 C8 H8B 109.8 . . ?
H8A C8 H8B 108.2 . . ?
N2 C9 C14 109.4(9) . . ?
N2 C9 C10 111.0(9) . . ?
C14 C9 C10 110.0(9) . . ?
N2 C9 H9 108.8 . . ?
C14 C9 H9 108.8 . . ?
C10 C9 H9 108.8 . . ?
C11 C10 C9 110.3(9) . . ?
C11 C10 H10A 109.6 . . ?
C9 C10 H10A 109.6 . . ?
C11 C10 H10B 109.6 . . ?
C9 C10 H10B 109.6 . . ?
H10A C10 H10B 108.1 . . ?
C10 C11 C12 110.2(10) . . ?
C10 C11 H11A 109.6 . . ?
C12 C11 H11A 109.6 . . ?
C10 C11 H11B 109.6 . . ?
C12 C11 H11B 109.6 . . ?
H11A C11 H11B 108.1 . . ?
C11 C12 C13 111.0(11) . . ?
C11 C12 H12A 109.4 . . ?
C13 C12 H12A 109.4 . . ?
C11 C12 H12B 109.4 . . ?
C13 C12 H12B 109.4 . . ?
H12A C12 H12B 108.0 . . ?
C14 C13 C12 110.8(10) . . ?
C14 C13 H13A 109.5 . . ?
C12 C13 H13A 109.5 . . ?
C14 C13 H13B 109.5 . . ?
C12 C13 H13B 109.5 . . ?
H13A C13 H13B 108.1 . . ?
C13 C14 C9 111.2(10) . . ?
C13 C14 H14A 109.4 . . ?
C9 C14 H14A 109.4 . . ?
C13 C14 H14B 109.4 . . ?
C9 C14 H14B 109.4 . . ?
H14A C14 H14B 108.0 . . ?
C16 C15 N3 112.6(11) . . ?
C16 C15 H15 123.7 . . ?
N3 C15 H15 123.7 . . ?
C15 C16 N4 111.5(11) . . ?
C15 C16 H16 124.2 . . ?
N4 C16 H16 124.2 . . ?
N3 C17 C18 110.2(9) . . ?
N3 C17 C22 111.1(9) . . ?
C18 C17 C22 111.6(10) . . ?
N3 C17 H17 107.9 . . ?
C18 C17 H17 107.9 . . ?
C22 C17 H17 107.9 . . ?
C17 C18 C19 110.4(10) . . ?
C17 C18 H18A 109.6 . . ?
C19 C18 H18A 109.6 . . ?
C17 C18 H18B 109.6 . . ?
C19 C18 H18B 109.6 . . ?
H18A C18 H18B 108.1 . . ?
C20 C19 C18 109.4(10) . . ?
C20 C19 H19A 109.8 . . ?
C18 C19 H19A 109.8 . . ?
C20 C19 H19B 109.8 . . ?
C18 C19 H19B 109.8 . . ?
H19A C19 H19B 108.3 . . ?
C19 C20 C21 111.9(11) . . ?
C19 C20 H20A 109.2 . . ?
C21 C20 H20A 109.2 . . ?
C19 C20 H20B 109.2 . . ?
C21 C20 H20B 109.2 . . ?
H20A C20 H20B 107.9 . . ?
C20 C21 C22 109.3(10) . . ?
C20 C21 H21A 109.8 . . ?
C22 C21 H21A 109.8 . . ?
C20 C21 H21B 109.8 . . ?
C22 C21 H21B 109.8 . . ?
H21A C21 H21B 108.3 . . ?
C17 C22 C21 109.8(10) . . ?
C17 C22 H22A 109.7 . . ?
C21 C22 H22A 109.7 . . ?
C17 C22 H22B 109.7 . . ?
C21 C22 H22B 109.7 . . ?
H22A C22 H22B 108.2 . . ?
N4 C23 C28 110.4(10) . . ?
N4 C23 C24 109.4(9) . . ?
C28 C23 C24 110.3(10) . . ?
N4 C23 H23 108.9 . . ?
C28 C23 H23 108.9 . . ?
C24 C23 H23 108.9 . . ?
C23 C24 C25 111.0(10) . . ?
C23 C24 H24A 109.4 . . ?
C25 C24 H24A 109.4 . . ?
C23 C24 H24B 109.4 . . ?
C25 C24 H24B 109.4 . . ?
H24A C24 H24B 108.0 . . ?
C26 C25 C24 110.1(11) . . ?
C26 C25 H25A 109.6 . . ?
C24 C25 H25A 109.6 . . ?
C26 C25 H25B 109.6 . . ?
C24 C25 H25B 109.6 . . ?
H25A C25 H25B 108.2 . . ?
C27 C26 C25 111.9(10) . . ?
C27 C26 H26A 109.2 . . ?
C25 C26 H26A 109.2 . . ?
C27 C26 H26B 109.2 . . ?
C25 C26 H26B 109.2 . . ?
H26A C26 H26B 107.9 . . ?
C26 C27 C28 111.8(10) . . ?
C26 C27 H27A 109.3 . . ?
C28 C27 H27A 109.3 . . ?
C26 C27 H27B 109.3 . . ?
C28 C27 H27B 109.3 . . ?
H27A C27 H27B 107.9 . . ?
C23 C28 C27 112.3(10) . . ?
C23 C28 H28A 109.1 . . ?
C27 C28 H28A 109.1 . . ?
C23 C28 H28B 109.1 . . ?
C27 C28 H28B 109.1 . . ?
H28A C28 H28B 107.9 . . ?
N5 C29 C30 109.4(11) . . ?
N5 C29 H29 125.3 . . ?
C30 C29 H29 125.3 . . ?
C29 C30 N6 111.7(11) . . ?
C29 C30 H30 124.2 . . ?
N6 C30 H30 124.2 . . ?
C36 C31 C32 113.1(10) . . ?
C36 C31 N5 110.5(9) . . ?
C32 C31 N5 110.4(10) . . ?
C36 C31 H31 107.5 . . ?
C32 C31 H31 107.5 . . ?
N5 C31 H31 107.5 . . ?
C33 C32 C31 110.5(11) . . ?
C33 C32 H32A 109.5 . . ?
C31 C32 H32A 109.5 . . ?
C33 C32 H32B 109.5 . . ?
C31 C32 H32B 109.5 . . ?
H32A C32 H32B 108.1 . . ?
C32 C33 C34 110.4(10) . . ?
C32 C33 H33A 109.6 . . ?
C34 C33 H33A 109.6 . . ?
C32 C33 H33B 109.6 . . ?
C34 C33 H33B 109.6 . . ?
H33A C33 H33B 108.1 . . ?
C35 C34 C33 110.5(11) . . ?
C35 C34 H34A 109.6 . . ?
C33 C34 H34A 109.6 . . ?
C35 C34 H34B 109.6 . . ?
C33 C34 H34B 109.6 . . ?
H34A C34 H34B 108.1 . . ?
C34 C35 C36 112.2(11) . . ?
C34 C35 H35A 109.2 . . ?
C36 C35 H35A 109.2 . . ?
C34 C35 H35B 109.2 . . ?
C36 C35 H35B 109.2 . . ?
H35A C35 H35B 107.9 . . ?
C31 C36 C35 107.7(10) . . ?
C31 C36 H36A 110.2 . . ?
C35 C36 H36A 110.2 . . ?
C31 C36 H36B 110.2 . . ?
C35 C36 H36B 110.2 . . ?
H36A C36 H36B 108.5 . . ?
C38 C37 N6 110.4(9) . . ?
C38 C37 C42 111.7(11) . . ?
N6 C37 C42 108.6(9) . . ?
C38 C37 H37 108.7 . . ?
N6 C37 H37 108.7 . . ?
C42 C37 H37 108.7 . . ?
C37 C38 C39 110.5(10) . . ?
C37 C38 H38A 109.5 . . ?
C39 C38 H38A 109.5 . . ?
C37 C38 H38B 109.5 . . ?
C39 C38 H38B 109.5 . . ?
H38A C38 H38B 108.1 . . ?
C40 C39 C38 111.5(11) . . ?
C40 C39 H39A 109.3 . . ?
C38 C39 H39A 109.3 . . ?
C40 C39 H39B 109.3 . . ?
C38 C39 H39B 109.3 . . ?
H39A C39 H39B 108.0 . . ?
C39 C40 C41 110.8(11) . . ?
C39 C40 H40A 109.5 . . ?
C41 C40 H40A 109.5 . . ?
C39 C40 H40B 109.5 . . ?
C41 C40 H40B 109.5 . . ?
H40A C40 H40B 108.1 . . ?
C40 C41 C42 111.3(11) . . ?
C40 C41 H41A 109.4 . . ?
C42 C41 H41A 109.4 . . ?
C40 C41 H41B 109.4 . . ?
C42 C41 H41B 109.4 . . ?
H41A C41 H41B 108.0 . . ?
C37 C42 C41 111.3(10) . . ?
C37 C42 H42A 109.4 . . ?
C41 C42 H42A 109.4 . . ?
C37 C42 H42B 109.4 . . ?
C41 C42 H42B 109.4 . . ?
H42A C42 H42B 108.0 . . ?
N7 C43 C44 112.7(10) . . ?
N7 C43 H43 123.6 . . ?
C44 C43 H43 123.6 . . ?
C43 C44 N8 109.8(11) . . ?
C43 C44 H44 125.1 . . ?
N8 C44 H44 125.1 . . ?
N7 C45 C50 110.7(10) . . ?
N7 C45 C46 107.7(10) . . ?
C50 C45 C46 112.8(11) . . ?
N7 C45 H45 108.5 . . ?
C50 C45 H45 108.5 . . ?
C46 C45 H45 108.5 . . ?
C45 C46 C47 109.9(11) . . ?
C45 C46 H46A 109.7 . . ?
C47 C46 H46A 109.7 . . ?
C45 C46 H46B 109.7 . . ?
C47 C46 H46B 109.7 . . ?
H46A C46 H46B 108.2 . . ?
C48 C47 C46 110.8(11) . . ?
C48 C47 H47A 109.5 . . ?
C46 C47 H47A 109.5 . . ?
C48 C47 H47B 109.5 . . ?
C46 C47 H47B 109.5 . . ?
H47A C47 H47B 108.1 . . ?
C49 C48 C47 110.9(12) . . ?
C49 C48 H48A 109.5 . . ?
C47 C48 H48A 109.5 . . ?
C49 C48 H48B 109.5 . . ?
C47 C48 H48B 109.5 . . ?
H48A C48 H48B 108.0 . . ?
C48 C49 C50 111.9(11) . . ?
C48 C49 H49A 109.2 . . ?
C50 C49 H49A 109.2 . . ?
C48 C49 H49B 109.2 . . ?
C50 C49 H49B 109.2 . . ?
H49A C49 H49B 107.9 . . ?
C45 C50 C49 109.2(10) . . ?
C45 C50 H50A 109.8 . . ?
C49 C50 H50A 109.8 . . ?
C45 C50 H50B 109.8 . . ?
C49 C50 H50B 109.8 . . ?
H50A C50 H50B 108.3 . . ?
C52 C51 N8 110.5(9) . . ?
C52 C51 C56 111.5(10) . . ?
N8 C51 C56 109.6(9) . . ?
C52 C51 H51 108.4 . . ?
N8 C51 H51 108.4 . . ?
C56 C51 H51 108.4 . . ?
C51 C52 C53 109.9(10) . . ?
C51 C52 H52A 109.7 . . ?
C53 C52 H52A 109.7 . . ?
C51 C52 H52B 109.7 . . ?
C53 C52 H52B 109.7 . . ?
H52A C52 H52B 108.2 . . ?
C54 C53 C52 110.5(11) . . ?
C54 C53 H53A 109.6 . . ?
C52 C53 H53A 109.6 . . ?
C54 C53 H53B 109.6 . . ?
C52 C53 H53B 109.6 . . ?
H53A C53 H53B 108.1 . . ?
C55 C54 C53 110.3(11) . . ?
C55 C54 H54A 109.6 . . ?
C53 C54 H54A 109.6 . . ?
C55 C54 H54B 109.6 . . ?
C53 C54 H54B 109.6 . . ?
H54A C54 H54B 108.1 . . ?
C54 C55 C56 111.8(10) . . ?
C54 C55 H55A 109.2 . . ?
C56 C55 H55A 109.2 . . ?
C54 C55 H55B 109.2 . . ?
C56 C55 H55B 109.2 . . ?
H55A C55 H55B 107.9 . . ?
C51 C56 C55 110.7(10) . . ?
C51 C56 H56A 109.5 . . ?
C55 C56 H56A 109.5 . . ?
C51 C56 H56B 109.5 . . ?
C55 C56 H56B 109.5 . . ?
H56A C56 H56B 108.1 . . ?
C1 N1 C3 123.2(10) . . ?
C1 N1 P1 112.8(8) . . ?
C3 N1 P1 124.0(8) . . ?
C2 N2 C9 121.2(9) . . ?
C2 N2 P1 114.7(8) . . ?
C9 N2 P1 124.1(8) . . ?
C15 N3 C17 122.9(10) . . ?
C15 N3 P2 112.6(8) . . ?
C17 N3 P2 124.2(8) . . ?
C16 N4 C23 122.0(10) . . ?
C16 N4 P2 112.4(8) . . ?
C23 N4 P2 125.5(8) . . ?
C29 N5 C31 120.5(10) . . ?
C29 N5 P3 116.0(9) . . ?
C31 N5 P3 123.4(7) . . ?
C30 N6 C37 121.1(9) . . ?
C30 N6 P3 114.1(8) . . ?
C37 N6 P3 124.8(7) . . ?
C43 N7 C45 121.9(9) . . ?
C43 N7 P4 112.8(8) . . ?
C45 N7 P4 125.2(8) . . ?
C44 N8 C51 120.4(10) . . ?
C44 N8 P4 114.4(8) . . ?
C51 N8 P4 125.1(8) . . ?
N1 P1 N2 89.4(5) . . ?
N3 P2 N4 90.8(5) . . ?
N5 P3 N6 88.8(5) . . ?
N8 P4 N7 90.2(5) . . ?
I3 I2 I1 174.00(4) . . ?
I4 I5 I6 178.92(4) . . ?
I7 I8 I9 173.35(4) . . ?
I10 I11 I12 179.15(4) . . ?

loop_
_geom_bond_atom_site_label_1
_geom_bond_atom_site_label_2
_geom_bond_distance
_geom_bond_site_symmetry_2
_geom_bond_publ_flag
C1 C2 1.344(17) . ?
C1 N1 1.388(15) . ?
C1 H1 0.9500 . ?
C2 N2 1.370(15) . ?
C2 H2 0.9500 . ?
C3 N1 1.485(14) . ?
C3 C4 1.505(16) . ?
C3 C8 1.536(17) . ?
C3 H3 1.0000 . ?
C4 C5 1.518(16) . ?
C4 H4A 0.9900 . ?
C4 H4B 0.9900 . ?
C5 C6 1.558(19) . ?
C5 H5A 0.9900 . ?
C5 H5B 0.9900 . ?
C6 C7 1.505(17) . ?
C6 H6A 0.9900 . ?
C6 H6B 0.9900 . ?
C7 C8 1.543(16) . ?
C7 H7A 0.9900 . ?
C7 H7B 0.9900 . ?
C8 H8A 0.9900 . ?
C8 H8B 0.9900 . ?
C9 N2 1.488(13) . ?
C9 C14 1.528(15) . ?
C9 C10 1.535(16) . ?
C9 H9 1.0000 . ?
C10 C11 1.520(16) . ?
C10 H10A 0.9900 . ?
C10 H10B 0.9900 . ?
C11 C12 1.522(17) . ?
C11 H11A 0.9900 . ?
C11 H11B 0.9900 . ?
C12 C13 1.533(18) . ?
C12 H12A 0.9900 . ?
C12 H12B 0.9900 . ?
C13 C14 1.526(16) . ?
C13 H13A 0.9900 . ?
C13 H13B 0.9900 . ?
C14 H14A 0.9900 . ?
C14 H14B 0.9900 . ?
C15 C16 1.344(17) . ?
C15 N3 1.369(15) . ?
C15 H15 0.9500 . ?
C16 N4 1.379(14) . ?
C16 H16 0.9500 . ?
C17 N3 1.472(14) . ?
C17 C18 1.528(16) . ?
C17 C22 1.530(16) . ?
C17 H17 1.0000 . ?
C18 C19 1.535(18) . ?
C18 H18A 0.9900 . ?
C18 H18B 0.9900 . ?
C19 C20 1.515(19) . ?
C19 H19A 0.9900 . ?
C19 H19B 0.9900 . ?
C20 C21 1.540(17) . ?
C20 H20A 0.9900 . ?
C20 H20B 0.9900 . ?
C21 C22 1.548(17) . ?
C21 H21A 0.9900 . ?
C21 H21B 0.9900 . ?
C22 H22A 0.9900 . ?
C22 H22B 0.9900 . ?
C23 N4 1.449(15) . ?
C23 C28 1.514(16) . ?
C23 C24 1.542(16) . ?
C23 H23 1.0000 . ?
C24 C25 1.546(17) . ?
C24 H24A 0.9900 . ?
C24 H24B 0.9900 . ?
C25 C26 1.525(18) . ?
C25 H25A 0.9900 . ?
C25 H25B 0.9900 . ?
C26 C27 1.499(18) . ?
C26 H26A 0.9900 . ?
C26 H26B 0.9900 . ?
C27 C28 1.534(16) . ?
C27 H27A 0.9900 . ?
C27 H27B 0.9900 . ?
C28 H28A 0.9900 . ?
C28 H28B 0.9900 . ?
C29 N5 1.364(15) . ?
C29 C30 1.364(18) . ?
C29 H29 0.9500 . ?
C30 N6 1.366(14) . ?
C30 H30 0.9500 . ?
C31 C36 1.514(16) . ?
C31 C32 1.518(16) . ?
C31 N5 1.536(15) . ?
C31 H31 1.0000 . ?
C32 C33 1.516(18) . ?
C32 H32A 0.9900 . ?
C32 H32B 0.9900 . ?
C33 C34 1.543(19) . ?
C33 H33A 0.9900 . ?
C33 H33B 0.9900 . ?
C34 C35 1.515(18) . ?
C34 H34A 0.9900 . ?
C34 H34B 0.9900 . ?
C35 C36 1.519(18) . ?
C35 H35A 0.9900 . ?
C35 H35B 0.9900 . ?
C36 H36A 0.9900 . ?
C36 H36B 0.9900 . ?
C37 C38 1.507(17) . ?
C37 N6 1.516(15) . ?
C37 C42 1.521(16) . ?
C37 H37 1.0000 . ?
C38 C39 1.520(18) . ?
C38 H38A 0.9900 . ?
C38 H38B 0.9900 . ?
C39 C40 1.509(18) . ?
C39 H39A 0.9900 . ?
C39 H39B 0.9900 . ?
C40 C41 1.521(19) . ?
C40 H40A 0.9900 . ?
C40 H40B 0.9900 . ?
C41 C42 1.524(18) . ?
C41 H41A 0.9900 . ?
C41 H41B 0.9900 . ?
C42 H42A 0.9900 . ?
C42 H42B 0.9900 . ?
C43 N7 1.365(15) . ?
C43 C44 1.366(16) . ?
C43 H43 0.9500 . ?
C44 N8 1.368(15) . ?
C44 H44 0.9500 . ?
C45 N7 1.478(15) . ?
C45 C50 1.528(17) . ?
C45 C46 1.531(18) . ?
C45 H45 1.0000 . ?
C46 C47 1.551(18) . ?
C46 H46A 0.9900 . ?
C46 H46B 0.9900 . ?
C47 C48 1.53(2) . ?
C47 H47A 0.9900 . ?
C47 H47B 0.9900 . ?
C48 C49 1.527(19) . ?
C48 H48A 0.9900 . ?
C48 H48B 0.9900 . ?
C49 C50 1.553(17) . ?
C49 H49A 0.9900 . ?
C49 H49B 0.9900 . ?
C50 H50A 0.9900 . ?
C50 H50B 0.9900 . ?
C51 C52 1.491(16) . ?
C51 N8 1.492(14) . ?
C51 C56 1.507(16) . ?
C51 H51 1.0000 . ?
C52 C53 1.527(16) . ?
C52 H52A 0.9900 . ?
C52 H52B 0.9900 . ?
C53 C54 1.526(19) . ?
C53 H53A 0.9900 . ?
C53 H53B 0.9900 . ?
C54 C55 1.493(19) . ?
C54 H54A 0.9900 . ?
C54 H54B 0.9900 . ?
C55 C56 1.536(17) . ?
C55 H55A 0.9900 . ?
C55 H55B 0.9900 . ?
C56 H56A 0.9900 . ?
C56 H56B 0.9900 . ?
N1 P1 1.673(10) . ?
N2 P1 1.679(10) . ?
N3 P2 1.663(10) . ?
N4 P2 1.673(10) . ?
N5 P3 1.654(10) . ?
N6 P3 1.668(10) . ?
N7 P4 1.663(9) . ?
N8 P4 1.662(10) . ?
I1 I2 2.9457(13) . ?
I2 I3 2.9089(13) . ?
I4 I5 2.9323(16) . ?
I5 I6 2.9433(16) . ?
I7 I8 2.9037(14) . ?
I8 I9 2.9512(14) . ?
I10 I11 2.9210(16) . ?
I11 I12 2.9557(16) . ?
